data_7227682
loop_
_publ_author_name
'Ruiz-Botella, Sheila'
'Vidossich, Pietro'
'Ujaque, Gregori'
'Peris, Eduardo'
'Beer, Paul D.'

_publ_section_title
;
 Tripodal halogen bonding iodo-azolium receptors for anion recognition
;
_journal_issue 19
_journal_name_full 'RSC Adv.'
_journal_page_first 11253
_journal_paper_doi 10.1039/C6RA28082J
_journal_volume 7
_journal_year 2017
_chemical_formula_moiety '2(C21 H22 I3 N6), 3(C H Cl3), 4(B F4), 2(Cl)'
_chemical_formula_sum 'C45 H47 B4 Cl11 F16 I6 N12'
_chemical_formula_weight 2254.53
_space_group_crystal_system orthorhombic
_space_group_IT_number 61
_space_group_name_Hall '-P 2ac 2ab'
_space_group_name_H-M_alt 'P b c a'
_symmetry_space_group_name_Hall '-P 2ac 2ab'
_symmetry_space_group_name_H-M 'P b c a'
_atom_sites_solution_hydrogens mixed
_atom_sites_solution_primary direct
_audit_creation_date 2017-01-18
_audit_creation_method
;
Olex2 1.2
(compiled 2017.01.04 svn.r3372 for OlexSys, GUI svn.r5292)
;
_audit_update_record
;
2017-01-18 deposited with the CCDC.
2017-01-23 downloaded from the CCDC.
;
_cell_angle_alpha 90
_cell_angle_beta 90
_cell_angle_gamma 90
_cell_formula_units_Z 4
_cell_length_a 13.6312(2)
_cell_length_b 23.5061(4)
_cell_length_c 24.2909(4)
_cell_measurement_reflns_used 27477
_cell_measurement_temperature 200.00(14)
_cell_measurement_theta_max 28.2550
_cell_measurement_theta_min 3.3910
_cell_volume 7783.2(2)
_computing_molecular_graphics 'Olex2 (Dolomanov et al., 2009)'
_computing_publication_material 'Olex2 (Dolomanov et al., 2009)'
_computing_structure_refinement 'ShelXL (Sheldrick, 2015)'
_computing_structure_solution 'SIR2004 (Burla et al., 2007)'
_diffrn_ambient_temperature 200.00(14)
_diffrn_measured_fraction_theta_full 0.999
_diffrn_measured_fraction_theta_max 0.949
_diffrn_measurement_device_type 'SuperNova, Dual, Cu at zero, Atlas'
_diffrn_radiation_type MoK\a
_diffrn_radiation_wavelength 0.71073
_diffrn_reflns_av_R_equivalents 0.0357
_diffrn_reflns_av_unetI/netI 0.0236
_diffrn_reflns_Laue_measured_fraction_full 0.999
_diffrn_reflns_Laue_measured_fraction_max 0.949
_diffrn_reflns_limit_h_max 18
_diffrn_reflns_limit_h_min -17
_diffrn_reflns_limit_k_max 31
_diffrn_reflns_limit_k_min -28
_diffrn_reflns_limit_l_max 33
_diffrn_reflns_limit_l_min -32
_diffrn_reflns_number 77836
_diffrn_reflns_point_group_measured_fraction_full 0.999
_diffrn_reflns_point_group_measured_fraction_max 0.949
_diffrn_reflns_theta_full 25.242
_diffrn_reflns_theta_max 28.916
_diffrn_reflns_theta_min 2.837
_exptl_absorpt_coefficient_mu 2.851
_exptl_absorpt_correction_T_max 1.00000
_exptl_absorpt_correction_T_min 0.76376
_exptl_absorpt_correction_type gaussian
_exptl_crystal_colour 'clear whiteish colourless'
_exptl_crystal_colour_lustre clear
_exptl_crystal_colour_modifier whiteish
_exptl_crystal_colour_primary colourless
_exptl_crystal_density_diffrn 1.924
_exptl_crystal_description prism
_exptl_crystal_F_000 4280
_exptl_crystal_preparation 'slow evaporation'
_exptl_crystal_size_max 24.2909
_exptl_crystal_size_mid 23.5061
_exptl_crystal_size_min 13.6312
_refine_diff_density_max 1.679
_refine_diff_density_min -0.922
_refine_diff_density_rms 0.129
_refine_ls_extinction_method none
_refine_ls_goodness_of_fit_ref 1.086
_refine_ls_hydrogen_treatment constr
_refine_ls_matrix_type full
_refine_ls_number_parameters 481
_refine_ls_number_reflns 9735
_refine_ls_number_restraints 0
_refine_ls_restrained_S_all 1.086
_refine_ls_R_factor_all 0.0596
_refine_ls_R_factor_gt 0.0408
_refine_ls_shift/su_max 0.002
_refine_ls_shift/su_mean 0.000
_refine_ls_structure_factor_coef Fsqd
_refine_ls_weighting_details 'w=1/[\s^2^(Fo^2^)+(0.0504P)^2^+27.7610P] where P=(Fo^2^+2Fc^2^)/3'
_refine_ls_weighting_scheme calc
_refine_ls_wR_factor_gt 0.1060
_refine_ls_wR_factor_ref 0.1209
_reflns_Friedel_coverage 0.000
_reflns_number_gt 7597
_reflns_number_total 9735
_reflns_threshold_expression 'I > 2\s(I)'
_cod_data_source_file c6ra28082j2.cif
_cod_data_source_block ov_str1867
_cod_database_code 7227682
_shelx_shelxl_version_number 2016/4
_shelx_space_group_comment
;
The symmetry employed for this shelxl refinement is uniquely defined
by the following loop, which should always be used as a source of
symmetry information in preference to the above space-group names.
They are only intended as comments.
;
_olex2_refinement_description
;
1. Fixed Uiso
 At 1.2 times of:
  All C(H) groups, All C(H,H) groups
 At 1.5 times of:
  All C(H,H,H) groups
2. Others
 Fixed Sof: Cl2(0.5) Cl4(0.5) C23(0.5) H23(0.5) F7(0.5) F8(0.5) F1(0.5)
 F5(0.5) F3(0.5) F6(0.5) F4(0.5) F2(0.5) Cl3(0.5)
3.a Rotating group:
 C9(H9A,H9B)
3.b Ternary CH refined with riding coordinates:
 C22(H22), C23(H23)
3.c Secondary CH2 refined with riding coordinates:
 C5(H5A,H5B), C10(H10A,H10B), C15(H15A,H15B)
3.d Aromatic/amide H refined with riding coordinates:
 C21(H21), C17(H17), C19(H19), C2(H2), C8(H8), C3(H3), C7(H7), C13(H13)
3.e Idealised Me refined as rotating group:
 C14(H14A,H14B,H14C), C4(H4A,H4B,H4C)
;
_olex2_submission_special_instructions 'No special instructions were received'

loop_
_space_group_symop_operation_xyz
'x, y, z'
'-x+1/2, -y, z+1/2'
'x+1/2, -y+1/2, -z'
'-x, y+1/2, -z+1/2'
'-x, -y, -z'
'x-1/2, y, -z-1/2'
'-x-1/2, y-1/2, z'
'x, -y-1/2, z-1/2'

loop_
_atom_site_label
_atom_site_type_symbol
_atom_site_fract_x
_atom_site_fract_y
_atom_site_fract_z
_atom_site_U_iso_or_equiv
_atom_site_adp_type
_atom_site_occupancy
_atom_site_site_symmetry_order
_atom_site_calc_flag
_atom_site_refinement_flags_posn
_atom_site_refinement_flags_occupancy
_atom_site_disorder_assembly
_atom_site_disorder_group
I1 I 1.03103(2) 0.28042(2) 0.59037(2) 0.03715(9) Uani 1 1 d . . . .
I2 I 0.77376(2) 0.28999(2) 0.50424(2) 0.03713(9) Uani 1 1 d . . . .
I3 I 0.63430(3) 0.63461(2) 0.60918(2) 0.04499(10) Uani 1 1 d . . . .
Cl5 Cl 0.8452(3) 0.46077(19) 0.50263(15) 0.1697(19) Uani 1 1 d . . . .
N24 N 1.0460(3) 0.35413(16) 0.69375(16) 0.0324(8) Uani 1 1 d . . . .
F9 F 0.5009(3) 0.49850(17) 0.62744(15) 0.0661(10) Uani 1 1 d . . . .
C5 C 0.9441(3) 0.3419(2) 0.70923(18) 0.0346(10) Uani 1 1 d . . . .
H5A H 0.937321 0.346877 0.748688 0.042 Uiso 1 1 calc R . . .
H5B H 0.930077 0.302416 0.700869 0.042 Uiso 1 1 calc R . . .
C10 C 0.6304(3) 0.3597(2) 0.6014(2) 0.0374(10) Uani 1 1 d . . . .
H10A H 0.637592 0.318687 0.602852 0.045 Uiso 1 1 calc R . . .
H10B H 0.570442 0.369660 0.620622 0.045 Uiso 1 1 calc R . . .
F11 F 0.4490(3) 0.42319(16) 0.67813(16) 0.0703(10) Uani 1 1 d . . . .
N27 N 1.1857(3) 0.35023(18) 0.65199(19) 0.0427(10) Uani 1 1 d . . . .
C18 C 0.7169(3) 0.38728(19) 0.63027(18) 0.0308(9) Uani 1 1 d . . . .
C6 C 0.6708(3) 0.3553(2) 0.5014(2) 0.0366(10) Uani 1 1 d . . . .
N18 N 0.6224(3) 0.37759(17) 0.54383(18) 0.0392(9) Uani 1 1 d . . . .
N8 N 0.7236(3) 0.55798(17) 0.69959(19) 0.0451(10) Uani 1 1 d . . . .
C21 C 0.8742(3) 0.4382(2) 0.68375(19) 0.0333(9) Uani 1 1 d . . . .
H21 H 0.927241 0.455283 0.701316 0.040 Uiso 1 1 calc R . . .
F10 F 0.4365(4) 0.5132(2) 0.71101(17) 0.0893(14) Uani 1 1 d . . . .
C16 C 0.8686(3) 0.37909(19) 0.68048(17) 0.0297(9) Uani 1 1 d . . . .
N16 N 0.6450(3) 0.38395(19) 0.45587(19) 0.0462(10) Uani 1 1 d . . . .
C1 C 1.0932(3) 0.33261(19) 0.6501(2) 0.0345(10) Uani 1 1 d . . . .
N11 N 0.5986(4) 0.60526(19) 0.7284(2) 0.0491(11) Uani 1 1 d . . . .
F12 F 0.3396(3) 0.4848(2) 0.6432(2) 0.0838(13) Uani 1 1 d . . . .
C17 C 0.7902(3) 0.35392(19) 0.65342(17) 0.0307(9) Uani 1 1 d . . . .
H17 H 0.786614 0.314503 0.650779 0.037 Uiso 1 1 calc R . . .
C19 C 0.7231(3) 0.4462(2) 0.6343(2) 0.0361(10) Uani 1 1 d . . . .
H19 H 0.674110 0.468628 0.618824 0.043 Uiso 1 1 calc R . . .
C2 C 1.1973(4) 0.3838(2) 0.6978(3) 0.0489(13) Uani 1 1 d . . . .
H2 H 1.254912 0.401645 0.708875 0.059 Uiso 1 1 calc R . . .
C20 C 0.8010(3) 0.4717(2) 0.6609(2) 0.0367(10) Uani 1 1 d . . . .
C11 C 0.6556(4) 0.5957(2) 0.6847(2) 0.0409(11) Uani 1 1 d . . . .
Cl2 Cl 0.9182(4) 0.2915(2) 0.3586(2) 0.1087(17) Uani 0.5 1 d . P . .
C8 C 0.5633(4) 0.4216(2) 0.5249(3) 0.0507(14) Uani 1 1 d . . . .
H8 H 0.521776 0.444140 0.546002 0.061 Uiso 1 1 calc R . . .
C3 C 1.1117(4) 0.3861(2) 0.7235(2) 0.0430(12) Uani 1 1 d . . . .
H3 H 1.098452 0.405754 0.755867 0.052 Uiso 1 1 calc R . . .
C7 C 0.5775(5) 0.4255(2) 0.4706(3) 0.0577(16) Uani 1 1 d . . . .
H7 H 0.547580 0.451298 0.446945 0.069 Uiso 1 1 calc R . . .
C9 C 0.6815(6) 0.3731(3) 0.3997(2) 0.0625(17) Uani 1 1 d . . . .
H9A H 0.662379 0.339485 0.388617 0.075 Uiso 1 1 d GR . . .
H9B H 0.656166 0.398484 0.377736 0.075 Uiso 1 1 d GR . . .
C15 C 0.8043(4) 0.5358(2) 0.6661(3) 0.0490(13) Uani 1 1 d . . . .
H15A H 0.866242 0.546961 0.682573 0.059 Uiso 1 1 calc R . . .
H15B H 0.801110 0.552635 0.629634 0.059 Uiso 1 1 calc R . . .
B2 B 0.4332(4) 0.4798(3) 0.6651(2) 0.0427(13) Uani 1 1 d . . . .
C12 C 0.6309(5) 0.5729(3) 0.7724(3) 0.0583(15) Uani 1 1 d . . . .
C14 C 0.5128(5) 0.6439(3) 0.7301(3) 0.0627(17) Uani 1 1 d . . . .
H14A H 0.533091 0.681706 0.720622 0.094 Uiso 1 1 calc GR . . .
H14B H 0.485362 0.643883 0.766535 0.094 Uiso 1 1 calc GR . . .
H14C H 0.464239 0.631008 0.704331 0.094 Uiso 1 1 calc GR . . .
C13 C 0.7081(5) 0.5440(2) 0.7545(3) 0.0553(15) Uani 1 1 d . . . .
H13 H 0.745515 0.518648 0.775079 0.066 Uiso 1 1 calc R . . .
C4 C 1.2641(4) 0.3341(3) 0.6137(3) 0.073(2) Uani 1 1 d . . . .
H4A H 1.236641 0.327685 0.577780 0.110 Uiso 1 1 calc GR . . .
H4B H 1.295172 0.299908 0.626399 0.110 Uiso 1 1 calc GR . . .
H4C H 1.311637 0.364138 0.611686 0.110 Uiso 1 1 calc GR . . .
B1 B 0.7101(8) 0.2757(4) 0.2523(5) 0.082(3) Uani 1 1 d . . . .
Cl6 Cl 0.9160(3) 0.53176(16) 0.41388(15) 0.1446(13) Uani 1 1 d . . . .
Cl7 Cl 0.7788(10) 0.5680(4) 0.4935(2) 0.419(8) Uani 1 1 d . . . .
C22 C 0.8184(11) 0.5149(6) 0.4546(6) 0.145(5) Uani 1 1 d . . . .
H22 H 0.764364 0.502076 0.431105 0.174 Uiso 1 1 calc R . . .
Cl4 Cl 0.9838(6) 0.3861(3) 0.4138(5) 0.192(4) Uani 0.5 1 d . P . .
C23 C 1.0092(12) 0.3139(7) 0.4023(7) 0.081(4) Uani 0.5 1 d . P . .
H23 H 1.001847 0.293650 0.437276 0.097 Uiso 0.5 1 calc R P . .
F7 F 0.7916(7) 0.2517(8) 0.2438(9) 0.121(9) Uani 0.5 1 d . P A 1
F8 F 0.6391(12) 0.2510(7) 0.2638(12) 0.161(11) Uani 0.5 1 d . P A 1
F1 F 0.6931(8) 0.3268(4) 0.2211(5) 0.090(3) Uani 0.5 1 d . P A 1
F5 F 0.792(2) 0.253(2) 0.294(2) 0.40(3) Uani 0.5 1 d . P A 1
F3 F 0.780(2) 0.2720(11) 0.2187(12) 0.211(16) Uani 0.5 1 d . P A 2
F6 F 0.7135(10) 0.3311(7) 0.2697(11) 0.167(9) Uani 0.5 1 d . P A 2
F4 F 0.6812(12) 0.2815(7) 0.3018(5) 0.111(5) Uani 0.5 1 d . P A 2
F2 F 0.6411(13) 0.2389(7) 0.2213(9) 0.143(9) Uani 0.5 1 d . P A 2
Cl3 Cl 1.1159(5) 0.3035(4) 0.3804(5) 0.210(5) Uani 0.5 1 d . P . .
Cl1 Cl 0.93046(9) 0.20055(5) 0.50427(5) 0.0387(3) Uani 1 1 d . . . .

loop_
_atom_site_aniso_label
_atom_site_aniso_U_11
_atom_site_aniso_U_22
_atom_site_aniso_U_33
_atom_site_aniso_U_23
_atom_site_aniso_U_13
_atom_site_aniso_U_12
I1 0.03556(16) 0.03488(17) 0.04100(17) -0.00833(12) -0.00246(12) 0.00073(12)
I2 0.04166(18) 0.03369(17) 0.03605(16) -0.00286(12) -0.00748(12) 0.00306(12)
I3 0.04625(19) 0.03476(18) 0.0540(2) 0.00117(14) -0.01390(15) 0.00317(13)
Cl5 0.163(3) 0.200(4) 0.146(3) 0.079(3) -0.048(2) -0.106(3)
N24 0.0319(18) 0.0297(19) 0.036(2) 0.0005(15) -0.0088(15) 0.0050(15)
F9 0.0518(19) 0.087(3) 0.059(2) 0.0292(19) 0.0187(16) 0.0143(18)
C5 0.038(2) 0.037(2) 0.029(2) 0.0055(19) -0.0016(18) 0.0049(19)
C10 0.032(2) 0.036(3) 0.044(3) -0.004(2) -0.0028(19) -0.0020(18)
F11 0.083(3) 0.053(2) 0.074(2) 0.0197(19) 0.006(2) 0.0117(19)
N27 0.032(2) 0.035(2) 0.061(3) -0.0099(19) -0.0046(19) 0.0014(16)
C18 0.030(2) 0.032(2) 0.030(2) -0.0036(18) 0.0009(17) -0.0004(17)
C6 0.036(2) 0.032(2) 0.042(3) -0.0010(19) -0.014(2) -0.0006(19)
N18 0.035(2) 0.034(2) 0.049(2) -0.0070(18) -0.0152(17) 0.0053(16)
N8 0.051(2) 0.027(2) 0.058(3) -0.0058(19) -0.021(2) 0.0047(17)
C21 0.030(2) 0.035(2) 0.035(2) -0.0015(19) -0.0056(17) 0.0008(17)
F10 0.125(4) 0.082(3) 0.061(2) -0.015(2) 0.022(2) -0.026(3)
C16 0.028(2) 0.036(2) 0.026(2) 0.0019(17) 0.0000(16) 0.0053(17)
N16 0.057(3) 0.037(2) 0.044(2) -0.0019(19) -0.020(2) 0.000(2)
C1 0.033(2) 0.027(2) 0.043(3) -0.0066(19) -0.0071(19) 0.0053(17)
N11 0.057(3) 0.038(2) 0.053(3) -0.004(2) -0.016(2) 0.007(2)
F12 0.0448(19) 0.093(3) 0.114(3) 0.015(3) -0.011(2) 0.004(2)
C17 0.033(2) 0.030(2) 0.029(2) 0.0007(17) 0.0040(17) -0.0027(17)
C19 0.032(2) 0.032(2) 0.044(3) -0.002(2) -0.0094(19) 0.0052(18)
C2 0.041(3) 0.038(3) 0.068(4) -0.012(3) -0.016(3) 0.001(2)
C20 0.034(2) 0.029(2) 0.047(3) -0.002(2) -0.006(2) 0.0016(18)
C11 0.042(3) 0.027(2) 0.053(3) -0.003(2) -0.020(2) 0.0007(19)
Cl2 0.116(4) 0.125(4) 0.086(3) 0.022(3) 0.004(3) -0.051(3)
C8 0.052(3) 0.038(3) 0.063(4) -0.013(3) -0.022(3) 0.013(2)
C3 0.052(3) 0.036(3) 0.041(3) -0.009(2) -0.016(2) 0.005(2)
C7 0.064(4) 0.034(3) 0.075(4) -0.004(3) -0.038(3) 0.010(3)
C9 0.090(5) 0.052(4) 0.045(3) 0.005(3) -0.022(3) 0.002(3)
C15 0.039(3) 0.030(3) 0.078(4) 0.001(2) -0.015(3) 0.000(2)
B2 0.039(3) 0.047(3) 0.042(3) 0.008(3) 0.005(2) 0.004(2)
C12 0.074(4) 0.044(3) 0.056(3) 0.000(3) -0.019(3) 0.004(3)
C14 0.062(4) 0.059(4) 0.066(4) -0.008(3) -0.005(3) 0.023(3)
C13 0.074(4) 0.035(3) 0.057(3) -0.001(2) -0.028(3) 0.010(3)
C4 0.036(3) 0.083(5) 0.101(5) -0.036(4) 0.015(3) -0.006(3)
B1 0.085(6) 0.057(5) 0.105(7) 0.010(5) 0.043(6) 0.007(4)
Cl6 0.145(3) 0.146(3) 0.142(3) 0.074(2) 0.003(2) 0.005(2)
Cl7 0.82(2) 0.264(8) 0.171(5) -0.034(5) 0.152(9) 0.198(11)
C22 0.172(12) 0.119(10) 0.144(11) 0.016(9) -0.027(10) -0.016(9)
Cl4 0.136(6) 0.122(6) 0.318(13) -0.070(7) -0.028(7) 0.001(5)
C23 0.073(9) 0.074(10) 0.095(12) -0.001(9) 0.006(8) -0.010(8)
F7 0.039(5) 0.148(15) 0.177(17) -0.118(14) -0.008(7) 0.040(7)
F8 0.090(11) 0.080(12) 0.31(3) 0.120(17) 0.063(18) 0.004(9)
F1 0.083(6) 0.058(6) 0.128(8) 0.032(6) 0.032(7) -0.020(5)
F5 0.14(2) 0.54(5) 0.51(6) 0.31(5) -0.01(3) 0.00(3)
F3 0.24(3) 0.17(2) 0.22(3) -0.078(16) 0.15(2) -0.103(19)
F6 0.097(9) 0.109(11) 0.30(2) -0.104(15) 0.065(13) -0.023(8)
F4 0.132(12) 0.129(12) 0.073(7) 0.004(6) 0.048(7) 0.031(9)
F2 0.081(10) 0.069(8) 0.28(2) -0.025(12) -0.052(14) -0.005(6)
Cl3 0.078(3) 0.150(6) 0.403(15) 0.133(8) 0.002(6) -0.002(4)
Cl1 0.0415(6) 0.0344(6) 0.0403(6) -0.0030(5) -0.0017(5) 0.0069(5)

loop_
_atom_type_symbol
_atom_type_description
_atom_type_scat_dispersion_real
_atom_type_scat_dispersion_imag
_atom_type_scat_source
C C 0.0033 0.0016 'International Tables Vol C Tables 4.2.6.8 and 6.1.1.4'
H H 0.0000 0.0000 'International Tables Vol C Tables 4.2.6.8 and 6.1.1.4'
B B 0.0013 0.0007 'International Tables Vol C Tables 4.2.6.8 and 6.1.1.4'
Cl Cl 0.1484 0.1585 'International Tables Vol C Tables 4.2.6.8 and 6.1.1.4'
F F 0.0171 0.0103 'International Tables Vol C Tables 4.2.6.8 and 6.1.1.4'
I I -0.4742 1.8119 'International Tables Vol C Tables 4.2.6.8 and 6.1.1.4'
N N 0.0061 0.0033 'International Tables Vol C Tables 4.2.6.8 and 6.1.1.4'

loop_
_geom_angle_atom_site_label_1
_geom_angle_atom_site_label_2
_geom_angle_atom_site_label_3
_geom_angle
F8a B1 F7 123.4(15)
F7a B1 F1 115.4(14)
C1 N24 C5 125.7(4)
C1 N24 C3 108.0(4)
C3 N24 C5 126.1(4)
N24 C5 C16 114.3(4)
N18 C10 C18 112.1(4)
F8a B1 F1 114.1(12)
F7a B1 F5 48.4(17)
F8a B1 F5 105.0(17)
F1a B1 F5 136.8(18)
F4b B1 F6 67.4(12)
F3b B1 F6 103.9(14)
F3b B1 F4 149(2)
F4b B1 F2 110.2(13)
F3b B1 F2 96.5(17)
F6b B1 F2 137.1(14)
C1 N27 C2 108.5(4)
C1 N27 C4 126.0(5)
C2 N27 C4 125.4(5)
C17 C18 C10 120.3(4)
C17 C18 C19 119.4(4)
C19 C18 C10 120.3(4)
N18 C6 I2 126.8(3)
N18 C6 N16 108.1(4)
N16 C6 I2 125.0(4)
C6 N18 C10 126.1(4)
C6 N18 C8 108.9(5)
C8 N18 C10 125.0(5)
C11 N8 C15 127.4(5)
C11 N8 C13 108.3(5)
C13 N8 C15 124.3(4)
C20 C21 C16 120.2(4)
C21 C16 C5 120.6(4)
C17 C16 C5 119.6(4)
C17 C16 C21 119.6(4)
C6 N16 C7 108.3(5)
C6 N16 C9 126.0(5)
C7 N16 C9 125.7(5)
N24 C1 I1 125.4(3)
N27 C1 I1 126.5(4)
N27 C1 N24 108.1(4)
C11 N11 C12 109.7(5)
C11 N11 C14 125.8(5)
C12 N11 C14 124.6(5)
C16 C17 C18 120.4(4)
C20 C19 C18 120.8(4)
C3 C2 N27 107.7(5)
C21 C20 C15 120.7(4)
C19 C20 C21 119.6(4)
C19 C20 C15 119.6(4)
N8 C11 I3 129.2(4)
N8 C11 N11 107.5(5)
N11 C11 I3 123.3(3)
C7 C8 N18 107.1(5)
C2 C3 N24 107.7(5)
C8 C7 N16 107.6(5)
N8 C15 C20 112.2(4)
F9 B2 F11 110.8(5)
F9 B2 F12 109.6(5)
F11 B2 F12 108.2(5)
F10 B2 F9 109.8(5)
F10 B2 F11 111.2(5)
F10 B2 F12 107.2(5)
C13 C12 N11 106.3(6)
C12 C13 N8 108.3(5)
Cl6 C22 Cl5 113.0(9)
Cl7 C22 Cl5 103.6(8)
Cl7 C22 Cl6 114.3(9)
Cl2 C23 Cl4 104.7(10)
Cl3 C23 Cl2 114.4(11)
Cl3 C23 Cl4 112.9(10)

loop_
_geom_bond_atom_site_label_1
_geom_bond_atom_site_label_2
_geom_bond_distance
I1 C1 2.080(4)
I2 C6 2.082(5)
I3 C11 2.070(5)
Cl5 C22 1.764(13)
N24 C5 1.467(6)
N24 C1 1.340(6)
N24 C3 1.374(6)
F9 B2 1.373(7)
C5 C16 1.520(6)
C10 C18 1.518(6)
C10 N18 1.463(7)
F11 B2 1.384(7)
N27 C1 1.328(6)
N27 C2 1.374(7)
N27 C4 1.467(7)
C18 C17 1.389(6)
C18 C19 1.390(6)
C6 N18 1.330(7)
C6 N16 1.342(6)
N18 C8 1.389(6)
N8 C11 1.333(6)
N8 C15 1.465(8)
N8 C13 1.389(8)
C21 C16 1.395(6)
C21 C20 1.386(6)
F10 B2 1.363(7)
C16 C17 1.388(6)
N16 C7 1.388(7)
N16 C9 1.475(8)
N11 C11 1.336(7)
N11 C12 1.384(7)
N11 C14 1.481(7)
F12 B2 1.387(7)
C19 C20 1.382(6)
C2 C3 1.324(8)
C20 C15 1.514(7)
Cl2 C23 1.715(17)
C8 C7 1.336(9)
C12 C13 1.327(9)
B1 F7 1.262(13)
B1 F8 1.162(16)
B1 F1 1.439(13)
B1 F5 1.59(3)
B1 F3 1.26(2)
B1 F6 1.371(15)
B1 F4 1.275(14)
B1 F2 1.483(19)
Cl6 C22 1.706(15)
Cl7 C22 1.655(15)
Cl4 C23 1.754(18)
C23 Cl3 1.568(18)
